data_7241273
loop_
_publ_author_name
'Surampudi, Anuja Venkata Sai Durga'
'Rajendrakumar, Satyasree'
'Nanubolu, Jagadeesh Babu'
'Balasubramanian, Sridhar'
'Surov, Artem O.'
'Voronin, Alexander P.'
'Perlovich, German L.'

_publ_section_title
;
 Influence of crystal packing on the thermal properties of cocrystals and
 cocrystal solvates of olanzapine: insights from computations
;
_journal_name_full CrystEngComm
_journal_paper_doi 10.1039/D0CE00914H
_journal_year 2020
_chemical_formula_moiety 'C17 H20 N4 S, C6 H6 O2, C6 H6'
_chemical_formula_sum 'C29 H32 N4 O2 S'
_chemical_formula_weight 500.64
_chemical_name_systematic '1:1:1 Cocrystal of Olanzapine, Hydroquinone and Benzene'
_space_group_crystal_system triclinic
_space_group_IT_number 2
_space_group_name_Hall '-P 1'
_space_group_name_H-M_alt 'P -1'
_atom_sites_solution_hydrogens mixed
_audit_creation_method SHELXL-2018/3
_audit_update_record
;
2020-06-23 deposited with the CCDC.	2020-08-18 downloaded from the CCDC.
;
_cell_angle_alpha 80.860(5)
_cell_angle_beta 82.955(6)
_cell_angle_gamma 84.355(6)
_cell_formula_units_Z 2
_cell_length_a 9.0547(18)
_cell_length_b 10.719(2)
_cell_length_c 14.236(3)
_cell_measurement_reflns_used 2824
_cell_measurement_temperature 100(2)
_cell_measurement_theta_max 26.225
_cell_measurement_theta_min 2.239
_cell_volume 1349.5(5)
_computing_cell_refinement '<i>SAINT</i> (Bruker, 2016)'
_computing_data_collection '<i>APEX3</i> (Bruker, 2016)'
_computing_data_reduction 'Bruker SAINT'
_computing_structure_refinement 'SHELXL-2018/3 (Sheldrick, 2018)'
_computing_structure_solution '<i>SHELXT</i> (Sheldrick, 2015)'
_diffrn_ambient_temperature 100(2)
_diffrn_measured_fraction_theta_full 0.962
_diffrn_measured_fraction_theta_max 0.962
_diffrn_measurement_device_type 'Bruker D8 QUEST PHOTON-100'
_diffrn_measurement_method '\w and \f'
_diffrn_radiation_type MoK\a
_diffrn_radiation_wavelength 0.71073
_diffrn_reflns_av_R_equivalents 0.1424
_diffrn_reflns_av_unetI/netI 0.1338
_diffrn_reflns_Laue_measured_fraction_full 0.962
_diffrn_reflns_Laue_measured_fraction_max 0.962
_diffrn_reflns_limit_h_max 10
_diffrn_reflns_limit_h_min -10
_diffrn_reflns_limit_k_max 12
_diffrn_reflns_limit_k_min -12
_diffrn_reflns_limit_l_max 16
_diffrn_reflns_limit_l_min -16
_diffrn_reflns_number 16584
_diffrn_reflns_point_group_measured_fraction_full 0.962
_diffrn_reflns_point_group_measured_fraction_max 0.962
_diffrn_reflns_theta_full 24.996
_diffrn_reflns_theta_max 24.996
_diffrn_reflns_theta_min 2.240
_diffrn_source microfocus
_exptl_absorpt_coefficient_mu 0.152
_exptl_absorpt_correction_T_max 0.7454
_exptl_absorpt_correction_T_min 0.6044
_exptl_absorpt_correction_type multi-scan
_exptl_absorpt_process_details 'SADABS 2014/5'
_exptl_crystal_density_diffrn 1.232
_exptl_crystal_description plate
_exptl_crystal_F_000 532
_exptl_crystal_size_max 0.320
_exptl_crystal_size_mid 0.280
_exptl_crystal_size_min 0.100
_refine_diff_density_max 0.446
_refine_diff_density_min -0.369
_refine_diff_density_rms 0.068
_refine_ls_extinction_method none
_refine_ls_goodness_of_fit_ref 1.059
_refine_ls_hydrogen_treatment mixed
_refine_ls_matrix_type full
_refine_ls_number_parameters 331
_refine_ls_number_reflns 4564
_refine_ls_number_restraints 0
_refine_ls_restrained_S_all 1.059
_refine_ls_R_factor_all 0.1595
_refine_ls_R_factor_gt 0.0786
_refine_ls_shift/su_max 0.000
_refine_ls_shift/su_mean 0.000
_refine_ls_structure_factor_coef Fsqd
_refine_ls_weighting_details 'w=1/[\s^2^(Fo^2^)+(0.0524P)^2^+2.5237P] where P=(Fo^2^+2Fc^2^)/3'
_refine_ls_weighting_scheme calc
_refine_ls_wR_factor_gt 0.1527
_refine_ls_wR_factor_ref 0.1871
_reflns_Friedel_coverage 0.000
_reflns_number_gt 2541
_reflns_number_total 4564
_reflns_threshold_expression 'I > 2\s(I)'
_cod_data_source_file d0ce00914h2.cif
_cod_data_source_block KA815_0m
_cod_original_cell_volume 1349.4(5)
_cod_database_code 7241273
_shelx_shelxl_version_number 2018/3
_shelx_space_group_comment
;
The symmetry employed for this shelxl refinement is uniquely defined
by the following loop, which should always be used as a source of
symmetry information in preference to the above space-group names.
They are only intended as comments.
;
_shelx_estimated_absorpt_t_min 0.953
_shelx_estimated_absorpt_t_max 0.985

loop_
_space_group_symop_operation_xyz
'x, y, z'
'-x, -y, -z'

loop_
_atom_site_label
_atom_site_type_symbol
_atom_site_fract_x
_atom_site_fract_y
_atom_site_fract_z
_atom_site_U_iso_or_equiv
_atom_site_adp_type
_atom_site_occupancy
_atom_site_site_symmetry_order
_atom_site_calc_flag
_atom_site_refinement_flags_posn
_atom_site_refinement_flags_adp
_atom_site_refinement_flags_occupancy
_atom_site_disorder_assembly
_atom_site_disorder_group
C1 C 0.7573(6) 0.2443(4) 0.6928(3) 0.0244(12) Uani 1 1 d . . . . .
C2 C 0.7801(6) 0.1661(4) 0.7776(4) 0.0275(12) Uani 1 1 d . . . . .
H2 H 0.717682 0.178795 0.834514 0.033 Uiso 1 1 calc R U . . .
C3 C 0.8922(6) 0.0704(4) 0.7801(4) 0.0315(13) Uani 1 1 d . . . . .
H3 H 0.907174 0.017077 0.838722 0.038 Uiso 1 1 calc R U . . .
C4 C 0.9843(6) 0.0508(4) 0.6972(3) 0.0274(12) Uani 1 1 d . . . . .
H4 H 1.063058 -0.014723 0.698859 0.033 Uiso 1 1 calc R U . . .
C5 C 0.9593(6) 0.1280(4) 0.6125(3) 0.0259(12) Uani 1 1 d . . . . .
H5 H 1.019859 0.113018 0.555381 0.031 Uiso 1 1 calc R U . . .
C6 C 0.8479(6) 0.2271(4) 0.6084(3) 0.0229(11) Uani 1 1 d . . . . .
C7 C 0.8012(5) 0.4165(4) 0.4985(3) 0.0237(12) Uani 1 1 d . . . . .
C8 C 0.7681(5) 0.5011(4) 0.5716(3) 0.0228(11) Uani 1 1 d . . . . .
C9 C 0.6848(6) 0.4647(4) 0.6568(3) 0.0259(12) Uani 1 1 d . . . . .
C10 C 0.7483(6) 0.6883(4) 0.6387(3) 0.0268(12) Uani 1 1 d . . . . .
C11 C 0.8061(6) 0.6296(4) 0.5645(3) 0.0252(12) Uani 1 1 d . . . . .
H11 H 0.867187 0.669729 0.511398 0.030 Uiso 1 1 calc R U . . .
C12 C 0.7585(7) 0.8227(4) 0.6536(4) 0.0360(14) Uani 1 1 d . . . . .
H12A H 0.831768 0.862624 0.604413 0.054 Uiso 1 1 calc R U . . .
H12B H 0.789584 0.823289 0.717036 0.054 Uiso 1 1 calc R U . . .
H12C H 0.660613 0.869872 0.648974 0.054 Uiso 1 1 calc R U . . .
C13 C 0.8513(6) 0.3954(4) 0.3284(3) 0.0280(12) Uani 1 1 d . . . . .
H13A H 0.761343 0.364297 0.309692 0.034 Uiso 1 1 calc R U . . .
H13B H 0.917960 0.320909 0.351473 0.034 Uiso 1 1 calc R U . . .
C14 C 0.9304(6) 0.4728(5) 0.2432(4) 0.0323(13) Uani 1 1 d . . . . .
H14A H 1.025480 0.496128 0.260617 0.039 Uiso 1 1 calc R U . . .
H14B H 0.954438 0.421004 0.190815 0.039 Uiso 1 1 calc R U . . .
C15 C 0.7135(6) 0.5853(4) 0.3713(3) 0.0274(12) Uani 1 1 d . . . . .
H15A H 0.683984 0.635843 0.424025 0.033 Uiso 1 1 calc R U . . .
H15B H 0.621675 0.560028 0.350730 0.033 Uiso 1 1 calc R U . . .
C16 C 0.7981(6) 0.6651(4) 0.2878(3) 0.0320(13) Uani 1 1 d . . . . .
H16A H 0.734782 0.742314 0.265776 0.038 Uiso 1 1 calc R U . . .
H16B H 0.889281 0.691580 0.308406 0.038 Uiso 1 1 calc R U . . .
C17 C 0.9245(7) 0.6643(5) 0.1273(4) 0.0414(15) Uani 1 1 d . . . . .
H17A H 0.949508 0.613765 0.075045 0.062 Uiso 1 1 calc R U . . .
H17B H 1.016502 0.686901 0.147804 0.062 Uiso 1 1 calc R U . . .
H17C H 0.863859 0.741782 0.104968 0.062 Uiso 1 1 calc R U . . .
C18 C 0.6287(6) 0.0582(4) 0.4612(3) 0.0252(12) Uani 1 1 d . . . . .
C19 C 0.5988(6) -0.0551(4) 0.4344(3) 0.0268(12) Uani 1 1 d . . . . .
H19 H 0.667314 -0.093380 0.389234 0.032 Uiso 1 1 calc R U . . .
C20 C 0.4708(6) -0.1124(4) 0.4726(3) 0.0271(12) Uani 1 1 d . . . . .
H20 H 0.451004 -0.189500 0.453341 0.033 Uiso 1 1 calc R U . . .
C21 C 0.5394(6) 0.5638(5) 0.0700(3) 0.0283(12) Uani 1 1 d . . . . .
C22 C 0.4255(7) 0.6131(5) 0.0163(4) 0.0425(15) Uani 1 1 d . . . . .
H22 H 0.373007 0.691674 0.026940 0.051 Uiso 1 1 calc R U . . .
C23 C 0.3859(7) 0.5489(5) -0.0540(4) 0.0427(15) Uani 1 1 d . . . . .
H23 H 0.306819 0.584007 -0.090636 0.051 Uiso 1 1 calc R U . . .
C24 C 0.7902(8) 0.1421(5) 0.1300(4) 0.0507(17) Uani 1 1 d . . . . .
H24 H 0.853464 0.203044 0.140543 0.061 Uiso 1 1 calc R U . . .
C25 C 0.6671(8) 0.1101(6) 0.1954(4) 0.0523(17) Uani 1 1 d . . . . .
H25 H 0.645197 0.150304 0.250923 0.063 Uiso 1 1 calc R U . . .
C26 C 0.5774(8) 0.0208(6) 0.1800(4) 0.0518(17) Uani 1 1 d . . . . .
H26 H 0.494158 -0.000634 0.225219 0.062 Uiso 1 1 calc R U . . .
C27 C 0.6068(8) -0.0377(6) 0.1003(4) 0.0486(17) Uani 1 1 d . . . . .
H27 H 0.544534 -0.099622 0.090255 0.058 Uiso 1 1 calc R U . . .
C28 C 0.7277(7) -0.0061(5) 0.0342(4) 0.0475(17) Uani 1 1 d . . . . .
H28 H 0.748130 -0.046077 -0.021538 0.057 Uiso 1 1 calc R U . . .
C29 C 0.8178(7) 0.0826(6) 0.0490(4) 0.0483(16) Uani 1 1 d . . . . .
H29 H 0.900475 0.103814 0.003267 0.058 Uiso 1 1 calc R U . . .
H1N H 0.593(5) 0.338(4) 0.742(3) 0.017(14) Uiso 1 1 d . . . . .
N1 N 0.6394(5) 0.3427(4) 0.6899(3) 0.0266(11) Uani 1 1 d . . . . .
N2 N 0.8248(4) 0.2941(3) 0.5166(3) 0.0228(10) Uani 1 1 d . . . . .
N3 N 0.8078(5) 0.4719(3) 0.4051(3) 0.0239(10) Uani 1 1 d . . . . .
N4 N 0.8391(5) 0.5896(4) 0.2089(3) 0.0286(10) Uani 1 1 d . . . . .
O1 O 0.7588(4) 0.1092(3) 0.4208(2) 0.0359(10) Uani 1 1 d . . . . .
H1O H 0.766539 0.176196 0.442833 0.054 Uiso 1 1 calc R U . . .
O2 O 0.5697(4) 0.6282(3) 0.1401(2) 0.0345(9) Uani 1 1 d . . . . .
H2O H 0.651256 0.598024 0.160021 0.052 Uiso 1 1 calc R U . . .
S1 S 0.64751(16) 0.58619(12) 0.72454(9) 0.0288(4) Uani 1 1 d . . . . .

loop_
_atom_site_aniso_label
_atom_site_aniso_U_11
_atom_site_aniso_U_22
_atom_site_aniso_U_33
_atom_site_aniso_U_23
_atom_site_aniso_U_13
_atom_site_aniso_U_12
C1 0.018(3) 0.019(2) 0.039(3) -0.007(2) -0.008(2) -0.005(2)
C2 0.021(3) 0.026(3) 0.037(3) -0.007(2) -0.003(2) -0.002(2)
C3 0.038(4) 0.021(3) 0.036(3) -0.001(2) -0.009(3) -0.004(3)
C4 0.021(3) 0.019(2) 0.043(3) -0.006(2) -0.006(2) -0.001(2)
C5 0.023(3) 0.021(3) 0.035(3) -0.007(2) -0.005(2) -0.002(2)
C6 0.019(3) 0.018(2) 0.034(3) -0.002(2) -0.009(2) -0.008(2)
C7 0.010(3) 0.028(3) 0.036(3) -0.009(2) -0.005(2) -0.006(2)
C8 0.017(3) 0.018(2) 0.035(3) -0.006(2) -0.009(2) 0.007(2)
C9 0.020(3) 0.019(2) 0.040(3) -0.007(2) -0.008(2) 0.002(2)
C10 0.027(3) 0.019(2) 0.036(3) -0.004(2) -0.003(2) -0.008(2)
C11 0.019(3) 0.024(3) 0.033(3) -0.001(2) -0.004(2) -0.001(2)
C12 0.048(4) 0.023(3) 0.037(3) -0.007(2) -0.004(3) -0.003(3)
C13 0.030(3) 0.020(3) 0.035(3) -0.006(2) -0.006(2) 0.000(2)
C14 0.026(3) 0.035(3) 0.036(3) -0.004(2) -0.007(2) 0.001(3)
C15 0.026(3) 0.023(3) 0.035(3) -0.006(2) -0.009(2) -0.002(2)
C16 0.034(4) 0.023(3) 0.042(3) -0.007(2) -0.013(3) -0.001(3)
C17 0.036(4) 0.044(3) 0.043(3) 0.005(3) -0.010(3) -0.007(3)
C18 0.018(3) 0.023(3) 0.037(3) -0.006(2) -0.005(2) -0.002(2)
C19 0.022(3) 0.021(3) 0.039(3) -0.010(2) -0.005(2) -0.001(2)
C20 0.026(3) 0.020(2) 0.038(3) -0.009(2) -0.009(2) -0.001(2)
C21 0.022(3) 0.029(3) 0.036(3) -0.006(2) -0.008(2) -0.002(3)
C22 0.041(4) 0.033(3) 0.057(4) -0.017(3) -0.016(3) 0.013(3)
C23 0.039(4) 0.043(3) 0.049(4) -0.010(3) -0.018(3) 0.005(3)
C24 0.050(5) 0.037(3) 0.064(4) -0.003(3) -0.018(4) 0.005(3)
C25 0.057(5) 0.052(4) 0.048(4) -0.006(3) -0.012(3) 0.003(4)
C26 0.048(4) 0.058(4) 0.048(4) -0.008(3) 0.002(3) -0.007(4)
C27 0.049(5) 0.042(3) 0.054(4) -0.004(3) -0.006(3) -0.009(3)
C28 0.054(5) 0.038(3) 0.049(4) -0.007(3) 0.001(3) -0.001(3)
C29 0.035(4) 0.050(4) 0.053(4) 0.008(3) -0.007(3) 0.002(3)
N1 0.020(3) 0.022(2) 0.037(3) -0.006(2) 0.001(2) -0.002(2)
N2 0.017(2) 0.016(2) 0.037(2) -0.0063(17) -0.0065(19) -0.0019(18)
N3 0.021(3) 0.019(2) 0.032(2) -0.0046(18) -0.0055(18) 0.0020(19)
N4 0.024(3) 0.026(2) 0.037(2) -0.0024(19) -0.008(2) -0.005(2)
O1 0.032(2) 0.033(2) 0.047(2) -0.0184(17) 0.0054(18) -0.0163(18)
O2 0.027(2) 0.036(2) 0.044(2) -0.0121(17) -0.0093(17) 0.0004(18)
S1 0.0270(8) 0.0212(6) 0.0387(8) -0.0070(5) -0.0026(6) -0.0014(6)

loop_
_atom_type_symbol
_atom_type_description
_atom_type_scat_dispersion_real
_atom_type_scat_dispersion_imag
_atom_type_scat_source
C C 0.0033 0.0016 'International Tables Vol C Tables 4.2.6.8 and 6.1.1.4'
H H 0.0000 0.0000 'International Tables Vol C Tables 4.2.6.8 and 6.1.1.4'
N N 0.0061 0.0033 'International Tables Vol C Tables 4.2.6.8 and 6.1.1.4'
O O 0.0106 0.0060 'International Tables Vol C Tables 4.2.6.8 and 6.1.1.4'
S S 0.1246 0.1234 'International Tables Vol C Tables 4.2.6.8 and 6.1.1.4'

loop_
_geom_angle_atom_site_label_1
_geom_angle_atom_site_label_2
_geom_angle_atom_site_label_3
_geom_angle
_geom_angle_site_symmetry_1
_geom_angle_site_symmetry_3
_geom_angle_publ_flag
C2 C1 C6 120.7(5) . . ?
C2 C1 N1 120.4(4) . . ?
C6 C1 N1 118.9(5) . . ?
C3 C2 C1 120.4(5) . . ?
C3 C2 H2 119.8 . . ?
C1 C2 H2 119.8 . . ?
C2 C3 C4 120.3(5) . . ?
C2 C3 H3 119.8 . . ?
C4 C3 H3 119.8 . . ?
C5 C4 C3 118.9(5) . . ?
C5 C4 H4 120.5 . . ?
C3 C4 H4 120.5 . . ?
C4 C5 C6 121.9(5) . . ?
C4 C5 H5 119.1 . . ?
C6 C5 H5 119.1 . . ?
C5 C6 C1 117.8(5) . . ?
C5 C6 N2 117.0(4) . . ?
C1 C6 N2 124.8(5) . . ?
N2 C7 N3 118.1(4) . . ?
N2 C7 C8 124.8(4) . . ?
N3 C7 C8 117.1(4) . . ?
C9 C8 C11 110.9(4) . . ?
C9 C8 C7 121.3(4) . . ?
C11 C8 C7 127.6(4) . . ?
C8 C9 N1 125.7(4) . . ?
C8 C9 S1 112.0(3) . . ?
N1 C9 S1 122.3(4) . . ?
C11 C10 C12 129.3(4) . . ?
C11 C10 S1 110.7(3) . . ?
C12 C10 S1 120.0(4) . . ?
C10 C11 C8 114.6(4) . . ?
C10 C11 H11 122.7 . . ?
C8 C11 H11 122.7 . . ?
C10 C12 H12A 109.5 . . ?
C10 C12 H12B 109.5 . . ?
H12A C12 H12B 109.5 . . ?
C10 C12 H12C 109.5 . . ?
H12A C12 H12C 109.5 . . ?
H12B C12 H12C 109.5 . . ?
N3 C13 C14 110.2(4) . . ?
N3 C13 H13A 109.6 . . ?
C14 C13 H13A 109.6 . . ?
N3 C13 H13B 109.6 . . ?
C14 C13 H13B 109.6 . . ?
H13A C13 H13B 108.1 . . ?
N4 C14 C13 112.1(4) . . ?
N4 C14 H14A 109.2 . . ?
C13 C14 H14A 109.2 . . ?
N4 C14 H14B 109.2 . . ?
C13 C14 H14B 109.2 . . ?
H14A C14 H14B 107.9 . . ?
N3 C15 C16 110.0(4) . . ?
N3 C15 H15A 109.7 . . ?
C16 C15 H15A 109.7 . . ?
N3 C15 H15B 109.7 . . ?
C16 C15 H15B 109.7 . . ?
H15A C15 H15B 108.2 . . ?
N4 C16 C15 109.2(4) . . ?
N4 C16 H16A 109.8 . . ?
C15 C16 H16A 109.8 . . ?
N4 C16 H16B 109.8 . . ?
C15 C16 H16B 109.8 . . ?
H16A C16 H16B 108.3 . . ?
N4 C17 H17A 109.5 . . ?
N4 C17 H17B 109.5 . . ?
H17A C17 H17B 109.5 . . ?
N4 C17 H17C 109.5 . . ?
H17A C17 H17C 109.5 . . ?
H17B C17 H17C 109.5 . . ?
O1 C18 C20 123.3(4) . 2_656 ?
O1 C18 C19 117.4(4) . . ?
C20 C18 C19 119.3(4) 2_656 . ?
C20 C19 C18 120.7(4) . . ?
C20 C19 H19 119.7 . . ?
C18 C19 H19 119.7 . . ?
C19 C20 C18 120.1(4) . 2_656 ?
C19 C20 H20 120.0 . . ?
C18 C20 H20 120.0 2_656 . ?
C23 C21 O2 122.6(5) 2_665 . ?
C23 C21 C22 119.1(5) 2_665 . ?
O2 C21 C22 118.3(5) . . ?
C21 C22 C23 120.8(5) . . ?
C21 C22 H22 119.6 . . ?
C23 C22 H22 119.6 . . ?
C21 C23 C22 120.1(5) 2_665 . ?
C21 C23 H23 119.9 2_665 . ?
C22 C23 H23 119.9 . . ?
C29 C24 C25 118.2(6) . . ?
C29 C24 H24 120.9 . . ?
C25 C24 H24 120.9 . . ?
C26 C25 C24 120.4(6) . . ?
C26 C25 H25 119.8 . . ?
C24 C25 H25 119.8 . . ?
C27 C26 C25 120.6(6) . . ?
C27 C26 H26 119.7 . . ?
C25 C26 H26 119.7 . . ?
C26 C27 C28 119.7(6) . . ?
C26 C27 H27 120.1 . . ?
C28 C27 H27 120.1 . . ?
C29 C28 C27 120.0(5) . . ?
C29 C28 H28 120.0 . . ?
C27 C28 H28 120.0 . . ?
C28 C29 C24 121.0(6) . . ?
C28 C29 H29 119.5 . . ?
C24 C29 H29 119.5 . . ?
C9 N1 C1 114.8(4) . . ?
C9 N1 H1N 112(3) . . ?
C1 N1 H1N 108(4) . . ?
C7 N2 C6 123.7(4) . . ?
C7 N3 C13 120.3(4) . . ?
C7 N3 C15 123.4(4) . . ?
C13 N3 C15 110.5(4) . . ?
C16 N4 C14 109.4(4) . . ?
C16 N4 C17 110.3(4) . . ?
C14 N4 C17 109.7(4) . . ?
C18 O1 H1O 109.5 . . ?
C21 O2 H2O 109.5 . . ?
C9 S1 C10 91.8(2) . . ?

loop_
_geom_bond_atom_site_label_1
_geom_bond_atom_site_label_2
_geom_bond_distance
_geom_bond_site_symmetry_2
_geom_bond_publ_flag
C1 C2 1.381(7) . ?
C1 C6 1.397(6) . ?
C1 N1 1.425(6) . ?
C2 C3 1.370(7) . ?
C2 H2 0.9500 . ?
C3 C4 1.391(7) . ?
C3 H3 0.9500 . ?
C4 C5 1.380(7) . ?
C4 H4 0.9500 . ?
C5 C6 1.390(7) . ?
C5 H5 0.9500 . ?
C6 N2 1.416(6) . ?
C7 N2 1.298(6) . ?
C7 N3 1.365(6) . ?
C7 C8 1.471(6) . ?
C8 C9 1.370(6) . ?
C8 C11 1.437(6) . ?
C9 N1 1.401(6) . ?
C9 S1 1.724(5) . ?
C10 C11 1.341(6) . ?
C10 C12 1.502(6) . ?
C10 S1 1.738(4) . ?
C11 H11 0.9500 . ?
C12 H12A 0.9800 . ?
C12 H12B 0.9800 . ?
C12 H12C 0.9800 . ?
C13 N3 1.461(6) . ?
C13 C14 1.503(6) . ?
C13 H13A 0.9900 . ?
C13 H13B 0.9900 . ?
C14 N4 1.480(6) . ?
C14 H14A 0.9900 . ?
C14 H14B 0.9900 . ?
C15 N3 1.466(6) . ?
C15 C16 1.520(6) . ?
C15 H15A 0.9900 . ?
C15 H15B 0.9900 . ?
C16 N4 1.478(6) . ?
C16 H16A 0.9900 . ?
C16 H16B 0.9900 . ?
C17 N4 1.481(6) . ?
C17 H17A 0.9800 . ?
C17 H17B 0.9800 . ?
C17 H17C 0.9800 . ?
C18 O1 1.371(5) . ?
C18 C20 1.379(7) 2_656 ?
C18 C19 1.389(6) . ?
C19 C20 1.377(6) . ?
C19 H19 0.9500 . ?
C20 H20 0.9500 . ?
C21 C23 1.363(7) 2_665 ?
C21 O2 1.368(5) . ?
C21 C22 1.373(8) . ?
C22 C23 1.399(7) . ?
C22 H22 0.9500 . ?
C23 H23 0.9500 . ?
C24 C29 1.389(8) . ?
C24 C25 1.395(8) . ?
C24 H24 0.9500 . ?
C25 C26 1.374(8) . ?
C25 H25 0.9500 . ?
C26 C27 1.368(8) . ?
C26 H26 0.9500 . ?
C27 C28 1.385(8) . ?
C27 H27 0.9500 . ?
C28 C29 1.369(8) . ?
C28 H28 0.9500 . ?
C29 H29 0.9500 . ?
N1 H1N 0.80(4) . ?
O1 H1O 0.8400 . ?
O2 H2O 0.8400 . ?

loop_
_geom_torsion_atom_site_label_1
_geom_torsion_atom_site_label_2
_geom_torsion_atom_site_label_3
_geom_torsion_atom_site_label_4
_geom_torsion
_geom_torsion_site_symmetry_1
_geom_torsion_site_symmetry_2
_geom_torsion_site_symmetry_3
_geom_torsion_site_symmetry_4
_geom_torsion_publ_flag
C6 C1 C2 C3 0.0(7) . . . . ?
N1 C1 C2 C3 179.1(4) . . . . ?
C1 C2 C3 C4 -0.1(7) . . . . ?
C2 C3 C4 C5 -1.0(7) . . . . ?
C3 C4 C5 C6 2.1(7) . . . . ?
C4 C5 C6 C1 -2.1(7) . . . . ?
C4 C5 C6 N2 -175.4(4) . . . . ?
C2 C1 C6 C5 1.0(6) . . . . ?
N1 C1 C6 C5 -178.1(4) . . . . ?
C2 C1 C6 N2 173.7(4) . . . . ?
N1 C1 C6 N2 -5.3(6) . . . . ?
N2 C7 C8 C9 -35.2(8) . . . . ?
N3 C7 C8 C9 145.1(5) . . . . ?
N2 C7 C8 C11 149.0(5) . . . . ?
N3 C7 C8 C11 -30.7(8) . . . . ?
C11 C8 C9 N1 -174.7(5) . . . . ?
C7 C8 C9 N1 8.9(8) . . . . ?
C11 C8 C9 S1 2.3(6) . . . . ?
C7 C8 C9 S1 -174.2(4) . . . . ?
C12 C10 C11 C8 -177.0(6) . . . . ?
S1 C10 C11 C8 1.9(6) . . . . ?
C9 C8 C11 C10 -2.8(7) . . . . ?
C7 C8 C11 C10 173.4(5) . . . . ?
N3 C13 C14 N4 -56.0(6) . . . . ?
N3 C15 C16 N4 60.4(5) . . . . ?
O1 C18 C19 C20 179.5(5) . . . . ?
C20 C18 C19 C20 0.6(9) 2_656 . . . ?
C18 C19 C20 C18 -0.6(9) . . . 2_656 ?
C23 C21 C22 C23 0.1(9) 2_665 . . . ?
O2 C21 C22 C23 -177.7(5) . . . . ?
C21 C22 C23 C21 -0.1(9) . . . 2_665 ?
C29 C24 C25 C26 0.8(10) . . . . ?
C24 C25 C26 C27 -0.3(10) . . . . ?
C25 C26 C27 C28 -0.3(10) . . . . ?
C26 C27 C28 C29 0.4(10) . . . . ?
C27 C28 C29 C24 0.1(10) . . . . ?
C25 C24 C29 C28 -0.7(10) . . . . ?
C8 C9 N1 C1 54.6(7) . . . . ?
S1 C9 N1 C1 -122.1(5) . . . . ?
C2 C1 N1 C9 122.5(5) . . . . ?
C6 C1 N1 C9 -58.4(6) . . . . ?
N3 C7 N2 C6 168.2(4) . . . . ?
C8 C7 N2 C6 -11.5(7) . . . . ?
C5 C6 N2 C7 -138.1(5) . . . . ?
C1 C6 N2 C7 49.1(7) . . . . ?
N2 C7 N3 C13 -4.4(7) . . . . ?
C8 C7 N3 C13 175.3(4) . . . . ?
N2 C7 N3 C15 146.0(4) . . . . ?
C8 C7 N3 C15 -34.3(6) . . . . ?
C14 C13 N3 C7 -149.0(4) . . . . ?
C14 C13 N3 C15 57.1(5) . . . . ?
C16 C15 N3 C7 147.1(4) . . . . ?
C16 C15 N3 C13 -59.9(5) . . . . ?
C15 C16 N4 C14 -58.0(5) . . . . ?
C15 C16 N4 C17 -178.8(4) . . . . ?
C13 C14 N4 C16 56.8(5) . . . . ?
C13 C14 N4 C17 177.9(4) . . . . ?
C8 C9 S1 C10 -1.1(4) . . . . ?
N1 C9 S1 C10 176.0(5) . . . . ?
C11 C10 S1 C9 -0.4(4) . . . . ?
C12 C10 S1 C9 178.6(5) . . . . ?
